data_2007280
loop_
_publ_author_name
'Nieger, Martin'
'Hupfer, Heike'
'Bolte, Michael'

_publ_section_title
;
 Structural Investigation of Biphenyl Derivatives
;
_journal_issue 5
_journal_name_full 'Acta Crystallographica Section C'
_journal_page_first 656
_journal_page_last 659
_journal_paper_doi 10.1107/S0108270197017939
_journal_volume 54
_journal_year 1998
_chemical_formula_moiety 'C24 H26'
_chemical_formula_sum 'C24 H26'
_chemical_formula_weight 314.45
_chemical_name_systematic
;
 4,5-9,10-Dicyclodexapyrene
;
_space_group_IT_number 2
_symmetry_cell_setting triclinic
_symmetry_space_group_name_Hall '-P 1'
_symmetry_space_group_name_H-M 'P -1'
_audit_creation_method SHELXL-97
_cell_angle_alpha 99.380(10)
_cell_angle_beta 95.870(10)
_cell_angle_gamma 99.930(10)
_cell_formula_units_Z 1
_cell_length_a 5.3080(10)
_cell_length_b 7.7810(10)
_cell_length_c 10.4530(10)
_cell_measurement_reflns_used 52
_cell_measurement_temperature 295(2)
_cell_measurement_theta_max 25
_cell_measurement_theta_min 20
_cell_volume 415.78(11)
_computing_cell_refinement 'DIF4 (Stoe & Cie, 1984a)'
_computing_data_collection 'DIF4 (Stoe & Cie, 1984a)'
_computing_data_reduction 'REDU4 (Stoe & Cie, 1984b)'
_computing_molecular_graphics 'XP (SHELXTL-Plus, Sheldrick, 1991)'
_computing_publication_material SHELXL97
_computing_structure_refinement 'SHELXL97 (Sheldrick, 1997b)'
_computing_structure_solution 'SHELXS97 (Sheldrick, 1997a)'
_diffrn_ambient_temperature 295(2)
_diffrn_measurement_device_type 'STOE-Siemens AED'
_diffrn_measurement_method 'profile-fitting (Clegg, 1981)'
_diffrn_radiation_monochromator graphite
_diffrn_radiation_source 'fine-focus sealed tube'
_diffrn_radiation_type MoK\a
_diffrn_radiation_wavelength 0.71069
_diffrn_reflns_av_R_equivalents 0.0087
_diffrn_reflns_av_sigmaI/netI 0.0197
_diffrn_reflns_limit_h_max 0
_diffrn_reflns_limit_h_min -6
_diffrn_reflns_limit_k_max 9
_diffrn_reflns_limit_k_min -9
_diffrn_reflns_limit_l_max 12
_diffrn_reflns_limit_l_min -12
_diffrn_reflns_number 1474
_diffrn_reflns_theta_full 25.00
_diffrn_reflns_theta_max 25.00
_diffrn_reflns_theta_min 4.16
_diffrn_standards_decay_% none
_diffrn_standards_interval_count 200
_diffrn_standards_number 3
_exptl_absorpt_coefficient_mu 0.070
_exptl_absorpt_correction_type none
_exptl_crystal_colour colorless
_exptl_crystal_density_diffrn 1.256
_exptl_crystal_density_meas ?
_exptl_crystal_density_method 'not measured'
_exptl_crystal_description blocks
_exptl_crystal_F_000 170
_exptl_crystal_size_max 0.70
_exptl_crystal_size_mid 0.40
_exptl_crystal_size_min 0.30
_refine_diff_density_max 0.193
_refine_diff_density_min -0.143
_refine_ls_extinction_coef 0.066(14)
_refine_ls_extinction_method SHELXL
_refine_ls_goodness_of_fit_ref 1.066
_refine_ls_hydrogen_treatment 'see experimental section'
_refine_ls_matrix_type full
_refine_ls_number_parameters 110
_refine_ls_number_reflns 1466
_refine_ls_number_restraints 0
_refine_ls_restrained_S_all 1.066
_refine_ls_R_factor_all 0.0567
_refine_ls_R_factor_gt 0.0450
_refine_ls_shift/su_max <0.001
_refine_ls_shift/su_mean 0.000
_refine_ls_structure_factor_coef Fsqd
_refine_ls_weighting_details 'w = 1/[\s^2^(Fo^2^)+(0.0610P)^2^+0.0766P] where P=(Fo^2^+2Fc^2^)/3'
_refine_ls_weighting_scheme calc
_refine_ls_wR_factor_ref 0.1254
_reflns_number_gt 1168
_reflns_number_total 1466
_reflns_threshold_expression I>2\s(I)
_cod_data_source_file sk1161.cif
_cod_data_source_block III
_cod_depositor_comments
;
The following automatic conversions were performed:

'_exptl_crystal_density_meas' value 'none' was changed to '?' - the
value is perceived as not measured.

Automatic conversion script
Id: cif_fix_values 3008 2015-01-20 13:52:24Z robertas 

The following automatic conversions were performed:

'_refine_ls_weighting_scheme' value 'calc w =
1/[\s^2^(Fo^2^)+(0.0610P)^2^+0.0766P] where P=(Fo^2^+2Fc^2^)/3' was
changed to 'calc'. New tag '_refine_ls_weighting_details' was
created. The value of the new tag was set to 'w =
1/[\s^2^(Fo^2^)+(0.0610P)^2^+0.0766P] where P=(Fo^2^+2Fc^2^)/3'.

Automatic conversion script
Id: cif_fix_values 3143 2015-03-26 13:38:13Z robertas 
;
_cod_original_cell_volume 415.80(10)
_cod_database_code 2007280

loop_
_symmetry_equiv_pos_as_xyz
'x, y, z'
'-x, -y, -z'

loop_
_atom_site_label
_atom_site_fract_x
_atom_site_fract_y
_atom_site_fract_z
_atom_site_U_iso_or_equiv
_atom_site_adp_type
_atom_site_calc_flag
_atom_site_refinement_flags
_atom_site_occupancy
_atom_site_disorder_assembly
_atom_site_disorder_group
_atom_site_type_symbol
C1 .4631(3) .56377(18) .45958(13) .0314(4) Uani d . 1 . . C
C2 .5248(3) .55252(18) .33103(13) .0355(4) Uani d . 1 . . C
C3 .4358(3) .6646(2) .25402(14) .0451(4) Uani d . 1 . . C
H3 .4702 .6558 .1680 .054 Uiso calc R 1 . . H
C4 .2970(3) .7888(2) .30317(15) .0497(5) Uani d . 1 . . C
H4 .2284 .8574 .2487 .060 Uiso calc R 1 . . H
C5 .2599(3) .8114(2) .43278(14) .0440(4) Uani d . 1 . . C
H5 .1764 .9008 .4667 .053 Uiso calc R 1 . . H
C6 .3455(3) .70253(18) .51347(13) .0346(4) Uani d . 1 . . C
C21 .7058(3) .43087(19) .28468(13) .0372(4) Uani d . 1 . . C
H21 .8811 .4936 .3212 .045 Uiso calc R 1 . . H
C22 .6609(3) .25969(18) .33969(13) .0361(4) Uani d . 1 . . C
H22 .4884 .1946 .3000 .043 Uiso calc R 1 . . H
C23 .8505(3) .1410(2) .29717(15) .0478(4) Uani d . 1 . . C
H23A 1.0242 .1990 .3365 .057 Uiso calc R 1 . . H
H23B .8094 .0300 .3284 .057 Uiso calc R 1 . . H
C24 .8399(4) .1025(3) .14869(16) .0598(5) Uani d . 1 . . C
H24A .9692 .0331 .1254 .072 Uiso calc R 1 . . H
H24B .6719 .0329 .1098 .072 Uiso calc R 1 . . H
C25 .8873(4) .2721(3) .09459(15) .0583(5) Uani d . 1 . . C
H25A .8686 .2434 -.0002 .070 Uiso calc R 1 . . H
H25B 1.0627 .3350 .1256 .070 Uiso calc R 1 . . H
C26 .7003(3) .3912(2) .13571(14) .0479(4) Uani d . 1 . . C
H26A .5269 .3342 .0953 .058 Uiso calc R 1 . . H
H26B .7441 .5020 .1046 .058 Uiso calc R 1 . . H

loop_
_atom_site_aniso_label
_atom_site_aniso_U_11
_atom_site_aniso_U_22
_atom_site_aniso_U_33
_atom_site_aniso_U_12
_atom_site_aniso_U_13
_atom_site_aniso_U_23
C1 .0314(7) .0332(7) .0300(7) .0081(6) .0034(5) .0051(6)
C2 .0403(8) .0348(8) .0316(8) .0085(6) .0055(6) .0046(6)
C3 .0641(11) .0443(9) .0311(8) .0166(8) .0107(7) .0100(6)
C4 .0723(12) .0431(9) .0401(9) .0245(8) .0058(8) .0134(7)
C5 .0567(10) .0387(8) .0411(9) .0225(7) .0068(7) .0061(6)
C6 .0359(8) .0345(8) .0338(8) .0096(6) .0045(6) .0040(6)
C21 .0387(8) .0428(8) .0311(8) .0113(6) .0076(6) .0043(6)
C22 .0368(8) .0388(8) .0329(8) .0136(6) .0041(6) .0007(6)
C23 .0539(10) .0555(10) .0385(9) .0280(8) .0080(7) .0020(7)
C24 .0734(12) .0713(12) .0416(9) .0420(10) .0122(8) -.0019(8)
C25 .0615(11) .0839(13) .0353(9) .0313(10) .0151(8) .0042(8)
C26 .0556(10) .0606(10) .0338(9) .0230(8) .0141(7) .0092(7)

loop_
_atom_type_symbol
_atom_type_description
_atom_type_scat_dispersion_real
_atom_type_scat_dispersion_imag
_atom_type_scat_source
C C 0.0033 0.0016 'International Tables Vol C Tables 4.2.6.8 and 6.1.1.4'
H H 0.0000 0.0000 'International Tables Vol C Tables 4.2.6.8 and 6.1.1.4'

loop_
_geom_angle_atom_site_label_1
_geom_angle_atom_site_label_2
_geom_angle_atom_site_label_3
_geom_angle_site_symmetry_1
_geom_angle_site_symmetry_3
_geom_angle
C6 C1 C2 . . 119.87(13)
C6 C1 C1 . 2_666 120.14(15)
C2 C1 C1 . 2_666 119.89(15)
C3 C2 C1 . . 118.63(13)
C3 C2 C21 . . 121.76(13)
C1 C2 C21 . . 119.37(12)
C4 C3 C2 . . 120.98(14)
C5 C4 C3 . . 120.03(14)
C4 C5 C6 . . 120.89(13)
C5 C6 C1 . . 118.86(13)
C5 C6 C22 . 2_666 121.65(12)
C1 C6 C22 . 2_666 119.22(12)
C2 C21 C22 . . 111.49(11)
C2 C21 C26 . . 114.09(12)
C22 C21 C26 . . 111.09(12)
C6 C22 C21 2_666 . 111.45(11)
C6 C22 C23 2_666 . 114.14(11)
C21 C22 C23 . . 111.29(12)
C24 C23 C22 . . 111.50(12)
C25 C24 C23 . . 111.27(14)
C24 C25 C26 . . 111.51(14)
C25 C26 C21 . . 112.06(13)

loop_
_geom_bond_atom_site_label_1
_geom_bond_atom_site_label_2
_geom_bond_site_symmetry_2
_geom_bond_distance
_geom_bond_publ_flag
C1 C6 . 1.4070(19) ?
C1 C2 . 1.4078(19) ?
C1 C1 2_666 1.480(3) y
C2 C3 . 1.387(2) ?
C2 C21 . 1.5208(19) y
C3 C4 . 1.379(2) ?
C4 C5 . 1.376(2) ?
C5 C6 . 1.386(2) ?
C6 C22 2_666 1.5199(19) ?
C21 C22 . 1.526(2) ?
C21 C26 . 1.5335(19) ?
C22 C6 2_666 1.5199(19) ?
C22 C23 . 1.5302(18) ?
C23 C24 . 1.525(2) ?
C24 C25 . 1.511(3) ?
C25 C26 . 1.518(2) ?

loop_
_geom_torsion_atom_site_label_1
_geom_torsion_atom_site_label_2
_geom_torsion_atom_site_label_3
_geom_torsion_atom_site_label_4
_geom_torsion_site_symmetry_1
_geom_torsion_site_symmetry_4
_geom_torsion
C6 C1 C2 C3 . . -8.8(2)
C1 C1 C2 C3 2_666 . 175.00(16)
C6 C1 C2 C21 . . 165.75(13)
C1 C1 C2 C21 2_666 . -10.5(2)
C1 C2 C3 C4 . . 2.1(2)
C21 C2 C3 C4 . . -172.26(14)
C2 C3 C4 C5 . . 4.4(3)
C3 C4 C5 C6 . . -4.4(3)
C4 C5 C6 C1 . . -2.3(2)
C4 C5 C6 C22 . 2_666 171.66(14)
C2 C1 C6 C5 . . 8.9(2)
C1 C1 C6 C5 2_666 . -174.92(15)
C2 C1 C6 C22 . 2_666 -165.22(12)
C1 C1 C6 C22 2_666 2_666 11.0(2)
C3 C2 C21 C22 . . -148.24(15)
C1 C2 C21 C22 . . 37.40(18)
C3 C2 C21 C26 . . -21.4(2)
C1 C2 C21 C26 . . 164.25(13)
C2 C21 C22 C6 . 2_666 -49.10(16)
C26 C21 C22 C6 . 2_666 -177.56(11)
C2 C21 C22 C23 . . -177.76(11)
C26 C21 C22 C23 . . 53.78(16)
C6 C22 C23 C24 2_666 . 177.80(14)
C21 C22 C23 C24 . . -54.99(18)
C22 C23 C24 C25 . . 55.7(2)
C23 C24 C25 C26 . . -55.4(2)
C24 C25 C26 C21 . . 54.85(19)
C2 C21 C26 C25 . . 179.00(14)
C22 C21 C26 C25 . . -53.95(18)
